data_7062211
loop_
_publ_author_name
'Parakhin, Vladimir V.'
'Pokhvisneva, Galina V.'
'Ternikova, Tatyana V.'
'Shlykova, Nina I.'
'Samigullina, Aida I.'
'Nikitin, Sergei V.'
'Gordeev, Pavel B.'
'Smirnov, Gennady A.'
'Kon&#x2019;kova, Tatyana S.'
'Lempert, David B.'
'Pivkina, Alla N.'

_publ_section_title
;
 Linking polynitro hexaazaisowurtzitane cages via an N,N'-methylene
 bridge: a promising strategy for designing energetic ensembles of CL-20
 derivatives and adjusting their properties
;
_journal_issue 5
_journal_name_full 'New Journal of Chemistry'
_journal_page_first 2444
_journal_page_last 2455
_journal_paper_doi 10.1039/D2NJ05332B
_journal_volume 47
_journal_year 2023
_chemical_formula_moiety 'C13 H14 N22 O19'
_chemical_formula_sum 'C13 H14 N22 O19'
_chemical_formula_weight 782.46
_space_group_crystal_system tetragonal
_space_group_IT_number 88
_space_group_name_Hall '-I 4ad'
_space_group_name_H-M_alt 'I 41/a :2'
_atom_sites_solution_hydrogens geom
_atom_sites_solution_primary dual
_atom_sites_solution_secondary difmap
_audit_creation_date 2022-09-01
_audit_creation_method
;
Olex2 1.3
(compiled 2019.09.11 svn.r3662 for OlexSys, GUI svn.r5938)
;
_audit_update_record
;
2022-09-27 deposited with the CCDC.	2022-12-09 downloaded from the CCDC.
;
_cell_angle_alpha 90
_cell_angle_beta 90
_cell_angle_gamma 90
_cell_formula_units_Z 16
_cell_length_a 21.53830(10)
_cell_length_b 21.53830(10)
_cell_length_c 26.3607(2)
_cell_measurement_reflns_used 41236
_cell_measurement_temperature 99.98(10)
_cell_measurement_theta_max 77.6180
_cell_measurement_theta_min 2.5970
_cell_volume 12228.69(12)
_computing_cell_refinement 'CrysAlisPro 1.171.42.58a (Rigaku OD, 2022)'
_computing_data_collection 'CrysAlisPro 1.171.42.58a (Rigaku OD, 2022)'
_computing_data_reduction 'CrysAlisPro 1.171.42.58a (Rigaku OD, 2022)'
_computing_molecular_graphics 'Olex2 1.3 (Dolomanov et al., 2009)'
_computing_publication_material 'Olex2 1.3 (Dolomanov et al., 2009)'
_computing_structure_refinement 'ShelXL 2018/3 (Sheldrick, 2015)'
_computing_structure_solution 'SHELXT 2014/5 (Sheldrick, 2014)'
_diffrn_ambient_environment N~2~
_diffrn_ambient_temperature 99.98(10)
_diffrn_detector 'Hybrid Pixel Array Detector'
_diffrn_detector_area_resol_mean 10.0000
_diffrn_detector_type HyPix
_diffrn_measured_fraction_theta_full 1.000
_diffrn_measured_fraction_theta_max 0.991
_diffrn_measurement_details
;
List of Runs (angles in degrees, time in seconds):

  # Type    Start    End  Width  t~exp~   \w     \q     \k     \f   Frames
#--------------------------------------------------------------------------
  1  \w   -119.00 -94.00   0.50    5.00    --  -48.68-133.00-152.00   50
  2  \w    -91.00 -21.00   0.50    5.00    --  -48.68 137.00  92.00  140
  3  \w    -81.00 -45.00   0.50    5.00    --  -48.68 -19.00-108.00   72
  4  \w    -24.00   1.00   0.50    5.00    --  -48.68  19.00  58.00   50
  5  \w     57.00  82.00   0.50    5.00    --   48.68  19.00  58.00   50
  6  \w    -81.00 -56.00   0.50   18.00    --  -86.25 137.00  92.00   50
  7  \w   -137.00-112.00   0.50   18.00    --  -86.25-133.00-152.00   50
  8  \w   -118.00 -93.00   0.50   18.00    --  -86.25 -19.00-108.00   50
  9  \w   -145.00-120.00   0.50   18.00    --  -86.25-106.00 101.00   50
 10  \w     43.00  70.00   0.50   18.00    --  107.75-133.00-152.00   54
 11  \w     71.00  96.00   0.50   18.00    --  107.75-106.00 101.00   50
 12  \w    103.00 133.00   0.50   18.00    --  107.75 137.00  92.00   60
 13  \w    113.00 138.00   0.50   18.00    --  107.75  19.00  58.00   50
 14  \w     80.00 105.00   0.50   18.00    --  107.75-137.00  29.00   50
 15  \w     80.00 117.00   0.50   18.00    --  107.75-133.00-152.00   74
 16  \w    -64.00 -35.00   0.50    5.00    --  -48.68 -57.00 150.00   58
 17  \w    -69.00 -37.00   0.50    5.00    --  -48.68 -57.00 120.00   64
 18  \w    -59.00 -27.00   0.50    5.00    --  -48.68 -77.00 120.00   64
 19  \w     40.00  94.00   0.50    5.00    --   48.68  19.00 150.00  108
 20  \w     39.00 118.00   0.50    5.00    --   48.68  38.00-180.00  158
 21  \w    -90.00 -64.00   0.50   18.00    --  -86.25 -77.00 120.00   52
 22  \w    -96.00 -69.00   0.50   18.00    --  -86.25 -66.00 176.72   54
 23  \w    -89.00 -64.00   0.50   18.00    --  -86.25 -77.00 150.00   50
 24  \w    -94.00 -65.00   0.50   18.00    --  -86.25 -77.00 137.01   58
 25  \w    -90.00 -64.00   0.50   18.00    --  -86.25 -77.00-180.00   52
 26  \w   -108.00 -66.00   0.50   18.00    --  -86.25 -72.00 159.78   84
 27  \w    125.00 151.00   0.50   18.00    --  107.75  61.00 150.00   52
 28  \w     86.00 166.00   0.50   18.00    --  107.75  77.00-180.00  160
 29  \w     37.00  62.00   0.50   18.00    --  107.75 -61.00 120.00   50
 30  \w     93.00 124.00   0.50   18.00    --  107.75  61.00 150.00   62
 31  \w    140.00 166.00   0.50   18.00    --  107.75  45.00 120.00   52
 32  \w    122.00 167.00   0.50   18.00    --  107.75  77.00 150.00   90
 33  \w     38.00  70.00   0.50   18.00    --  107.75 -61.00   0.00   64
 34  \w     37.00  69.00   0.50   18.00    --  107.75 -61.00  30.00   64
 35  \w     48.00  74.00   0.50   18.00    --  107.75 -95.00-180.00   52
 36  \w     92.00 129.00   0.50   18.00    --  107.75  77.00 120.00   74
 37  \w     95.00 168.00   0.50   18.00    --  107.75  61.00 -90.00  146
 38  \w     63.00 101.00   0.50   18.00    --  107.75 -95.00  30.00   76
 39  \w     98.00 157.00   0.50   18.00    --  107.75  15.00-120.00  118
 40  \w     95.00 143.00   0.50   18.00    --  107.75  74.00-133.05   96
 41  \w    153.00 178.00   0.50   18.00    --  107.75  74.00-133.05   50
 42  \w     64.00 103.00   0.50   18.00    --  107.75 -77.00-150.00   78
 43  \w     94.00 120.00   0.50   18.00    --  107.75  75.00  57.42   52
 44  \w    133.00 159.00   0.50   18.00    --  107.75  75.00  57.42   52
 45  \w     37.00  75.00   0.50   18.00    --  107.75 -67.00 -11.90   76
 46  \w     88.00 116.00   0.50   18.00    --  107.75  77.00 150.00   56
 47  \w     70.00 110.00   0.50   18.00    --  107.75   4.00  43.81   80
 48  \w     38.00  70.00   0.50   18.00    --  107.75 -61.00 -60.00   64
 49  \w     79.00 104.00   0.50   18.00    --  107.75 -77.00  90.00   50
 50  \w     93.00 156.00   0.50   18.00    --  107.75  61.00-180.00  126
 51  \w    106.00 132.00   0.50   18.00    --  107.75  30.00-180.00   52
 52  \w     95.00 121.00   0.50   18.00    --  107.75 -86.00 132.30   52
 53  \w     38.00  74.00   0.50   18.00    --  107.75 -77.00  90.00   72
 54  \w    110.00 135.00   0.50   18.00    --  107.75 133.00 -84.00   50
;
_diffrn_measurement_device 'four-circle diffractometer'
_diffrn_measurement_device_type 'XtaLAB Synergy, Dualflex, HyPix'
_diffrn_measurement_method '\w scans'
_diffrn_orient_matrix_type 'CrysAlisPro convention (1999,Acta A55,543-557)'
_diffrn_orient_matrix_UB_11 0.0341463000
_diffrn_orient_matrix_UB_12 -0.0606024000
_diffrn_orient_matrix_UB_13 -0.0135032000
_diffrn_orient_matrix_UB_21 0.0628390000
_diffrn_orient_matrix_UB_22 0.0334564000
_diffrn_orient_matrix_UB_23 0.0060571000
_diffrn_orient_matrix_UB_31 0.0014807000
_diffrn_orient_matrix_UB_32 -0.0180615000
_diffrn_orient_matrix_UB_33 0.0565354000
_diffrn_radiation_monochromator mirror
_diffrn_radiation_probe x-ray
_diffrn_radiation_type 'Cu K\a'
_diffrn_radiation_wavelength 1.54184
_diffrn_reflns_av_R_equivalents 0.0400
_diffrn_reflns_av_unetI/netI 0.0162
_diffrn_reflns_Laue_measured_fraction_full 1.000
_diffrn_reflns_Laue_measured_fraction_max 0.991
_diffrn_reflns_limit_h_max 27
_diffrn_reflns_limit_h_min -26
_diffrn_reflns_limit_k_max 27
_diffrn_reflns_limit_k_min -27
_diffrn_reflns_limit_l_max 33
_diffrn_reflns_limit_l_min -29
_diffrn_reflns_number 80393
_diffrn_reflns_point_group_measured_fraction_full 1.000
_diffrn_reflns_point_group_measured_fraction_max 0.991
_diffrn_reflns_theta_full 67.684
_diffrn_reflns_theta_max 78.086
_diffrn_reflns_theta_min 2.649
_diffrn_source 'micro-focus sealed X-ray tube'
_diffrn_source_type 'PhotonJet (Cu) X-ray Source'
_exptl_absorpt_coefficient_mu 1.408
_exptl_absorpt_correction_T_max 1.000
_exptl_absorpt_correction_T_min 0.868
_exptl_absorpt_correction_type gaussian
_exptl_absorpt_process_details
;
CrysAlisPro 1.171.42.58a (Rigaku Oxford Diffraction, 2022)
Numerical absorption correction based on gaussian integration over
a multifaceted crystal model
Empirical absorption correction using spherical harmonics,
implemented in SCALE3 ABSPACK scaling algorithm.
;
_exptl_crystal_colour colorless
_exptl_crystal_density_diffrn 1.700
_exptl_crystal_density_method 'not measured'
_exptl_crystal_description needle
_exptl_crystal_F_000 6368
_exptl_crystal_recrystallization_method 'Re-crystallisation from solvent: acetonitrile'
_exptl_crystal_size_max 0.23
_exptl_crystal_size_mid 0.04
_exptl_crystal_size_min 0.04
_refine_diff_density_max 0.385
_refine_diff_density_min -0.362
_refine_diff_density_rms 0.063
_refine_ls_extinction_coef 0.000058(7)
_refine_ls_extinction_expression Fc^*^=kFc[1+0.001xFc^2^\l^3^/sin(2\q)]^-1/4^
_refine_ls_extinction_method 'SHELXL-2018/3 (Sheldrick 2018)'
_refine_ls_goodness_of_fit_ref 1.038
_refine_ls_hydrogen_treatment constr
_refine_ls_matrix_type full
_refine_ls_number_parameters 546
_refine_ls_number_reflns 6509
_refine_ls_number_restraints 50
_refine_ls_restrained_S_all 1.053
_refine_ls_R_factor_all 0.0508
_refine_ls_R_factor_gt 0.0482
_refine_ls_shift/su_max 0.000
_refine_ls_shift/su_mean 0.000
_refine_ls_structure_factor_coef Fsqd
_refine_ls_weighting_details 'w=1/[\s^2^(Fo^2^)+(0.0534P)^2^+23.8467P] where P=(Fo^2^+2Fc^2^)/3'
_refine_ls_weighting_scheme calc
_refine_ls_wR_factor_gt 0.1192
_refine_ls_wR_factor_ref 0.1210
_reflns_Friedel_coverage 0.000
_reflns_number_gt 6047
_reflns_number_total 6509
_reflns_threshold_expression 'I > 2\s(I)'
_cod_data_source_file d2nj05332b2.cif
_cod_data_source_block 14
_cod_depositor_comments 'Adding full bibliography for 7062208--7062213.cif.'
_cod_original_cell_volume 12228.68(15)
_cod_original_sg_symbol_H-M 'I 41/a'
_cod_database_code 7062211
_shelx_shelxl_version_number 2018/3
_chemical_oxdiff_formula C15H17N23O18
_chemical_oxdiff_usercomment PGV2040-needle
_shelx_space_group_comment
;
The symmetry employed for this shelxl refinement is uniquely defined
by the following loop, which should always be used as a source of
symmetry information in preference to the above space-group names.
They are only intended as comments.
;
_shelx_estimated_absorpt_t_max 0.946
_shelx_estimated_absorpt_t_min 0.738
_reflns_odcompleteness_completeness 98.52
_reflns_odcompleteness_iscentric 1
_reflns_odcompleteness_theta 78.52
_olex2_refinement_description
;
1. Fixed Uiso
 At 1.2 times of:
  All C(H) groups, All C(H,H) groups
2. Restrained distances
 N13-O13 \\sim N13-O13A
 with sigma of 0.04
 N13-N19 \\sim N13-N19A \\sim N13-N19B
 with sigma of 0.02
 O13-N19 \\sim O13A-N19A \\sim O13B-N19B
 with sigma of 0.02
 N13-O14 \\sim N13-O14A
 with sigma of 0.04
 O13-O14 \\sim O13A-O14A
 with sigma of 0.04
 N19-O14 \\sim N19A-O14A \\sim N19B-O14B
 with sigma of 0.02
 O1-N7 \\sim O1A-N7A
 with sigma of 0.02
 N1-N7 \\sim N1-N7A
 with sigma of 0.02
 N7-O2 \\sim N7A-O2A
 with sigma of 0.02
 O1-N1 \\sim O1A-N1
 with sigma of 0.04
 O1-O2 \\sim O1A-O2A
 with sigma of 0.04
 N1-O2 \\sim N1-O2A
 with sigma of 0.04
 N11B-O10B \\sim O10A-N11A
 with sigma of 0.02
 O20A-N22A \\sim N22-O20
 with sigma of 0.02
 N11B-N5 \\sim N16-N22B
 with sigma of 0.02
 N5-N11A \\sim N5-N11 \\sim N22-N16 \\sim N16-N22A
 with sigma of 0.02
 N11-O9 \\sim N11-O10 \\sim N22B-O21B \\sim N22B-O20B
 with sigma of 0.02
3. Uiso/Uaniso restraints and constraints
Uanis(O2) \\sim Ueq, Uanis(O2A) \\sim Ueq: with sigma of 0.001 and sigma for
terminal atoms of 0.002
Uanis(N19A) = Uanis(N19) = Uanis(N19B)
Uanis(O13A) = Uanis(O13) = Uanis(O14A) = Uanis(O14) = Uanis(O13B) = Uanis(O14B)
Uanis(O1A) = Uanis(O1)
Uanis(N7) = Uanis(N7A)
Uanis(O2) = Uanis(O2A)
Uanis(O20A) = Uanis(O20)
Uanis(N22A) = Uanis(N22)
Uanis(O10) = Uanis(O10A)
Uanis(O10B) = Uanis(O9)
Uanis(N11) = Uanis(N11A) = Uanis(N11B)
Uanis(O20) = Uanis(O20B)
Uanis(O20B) = Uanis(O21B)
Uanis(N22A) = Uanis(N22) = Uanis(N22B)
4. Others
 1*[Sof(N11)+Sof(O10)+Sof(O9)]+1*[Sof(N11A)+Sof(O10A)]+1*[Sof(O10B)+Sof(N11B)]=
 1 with esd of 0.0001
 1*[Sof(O20)+Sof(N22)]+1*[Sof(N22A)+Sof(O20A)]+1*[Sof(O21B)+Sof(O20B)+
 Sof(N22B)]=1 with esd of 0.0001
 1*[Sof(O13)+Sof(N19)+Sof(O14)]+1*[Sof(N19A)+Sof(O14A)+Sof(O13A)]+1*[Sof(O14B)+
 Sof(N19B)+Sof(O13B)]=1 with esd of 0.0001
 1*[Sof(N11)+Sof(O10)+Sof(O9)]+1*[Sof(O21B)+Sof(O20B)+Sof(N22B)]=1 with esd of
 0.0001
 1*[Sof(O20)+Sof(N22)]+1*[Sof(N11A)+Sof(O10A)]+1*[Sof(O10B)+Sof(N11B)]+1*
 [Sof(N22A)+Sof(O20A)]=1 with esd of 0.0001
 Sof(O13)=Sof(N19)=Sof(O14)=FVAR(1)
 Sof(O20)=Sof(N22)=FVAR(2)
 Sof(N11)=Sof(O10)=Sof(O9)=FVAR(3)
 Sof(N11A)=Sof(O10A)=FVAR(4)
 Sof(O10B)=Sof(N11B)=FVAR(5)
 Sof(N22A)=Sof(O20A)=FVAR(6)
 Sof(O21B)=Sof(O20B)=Sof(N22B)=FVAR(7)
 Sof(N19A)=Sof(O14A)=Sof(O13A)=FVAR(8)
 Sof(O14B)=Sof(N19B)=Sof(O13B)=FVAR(9)
 Sof(O2A)=Sof(N7A)=Sof(O1A)=1-FVAR(10)
 Sof(O1)=Sof(N7)=Sof(O2)=FVAR(10)
5.a Ternary CH refined with riding coordinates:
 C4(H4), C6(H6), C2(H2), C11(H11), C8(H8), C13(H13), C5(H5), C1(H1), C3(H3),
 C9(H9), C10(H10), C12(H12)
5.b Secondary CH2 refined with riding coordinates:
 C7(H7A,H7B)
;
_smtbx_masks_void_probe_radius 1.2
_smtbx_masks_void_truncation_radius 1.2
_olex2_submission_special_instructions 'No special instructions were received'
_oxdiff_exptl_absorpt_empirical_details
;
Empirical correction (ABSPACK) includes:
- Absorption correction using spherical harmonics
- Frame scaling
;
_oxdiff_exptl_absorpt_empirical_full_max 1.771
_oxdiff_exptl_absorpt_empirical_full_min 0.701

loop_
_space_group_symop_operation_xyz
'x, y, z'
'-x+1/2, -y, z+1/2'
'-y+3/4, x+1/4, z+1/4'
'y+3/4, -x+3/4, z+3/4'
'x+1/2, y+1/2, z+1/2'
'-x+1, -y+1/2, z+1'
'-y+5/4, x+3/4, z+3/4'
'y+5/4, -x+5/4, z+5/4'
'-x, -y, -z'
'x-1/2, y, -z-1/2'
'y-3/4, -x-1/4, -z-1/4'
'-y-3/4, x-3/4, -z-3/4'
'-x+1/2, -y+1/2, -z+1/2'
'x, y+1/2, -z'
'y-1/4, -x+1/4, -z+1/4'
'-y-1/4, x-1/4, -z-1/4'

loop_
_atom_site_label
_atom_site_type_symbol
_atom_site_fract_x
_atom_site_fract_y
_atom_site_fract_z
_atom_site_U_iso_or_equiv
_atom_site_adp_type
_atom_site_occupancy
_atom_site_site_symmetry_order
_atom_site_calc_flag
_atom_site_refinement_flags_posn
_atom_site_refinement_flags_adp
_atom_site_refinement_flags_occupancy
_atom_site_disorder_assembly
_atom_site_disorder_group
O4 O 0.19591(6) 0.80509(6) 0.39785(5) 0.0311(3) Uani 1 1 d . . . . .
O8 O 0.19984(7) 0.60080(6) 0.49793(5) 0.0355(3) Uani 1 1 d . . . . .
O6 O 0.37606(7) 0.52107(7) 0.36010(5) 0.0351(3) Uani 1 1 d . . . . .
O3 O 0.11342(6) 0.76878(6) 0.36054(6) 0.0364(3) Uani 1 1 d . . . . .
O15 O 0.24740(8) 0.41058(7) 0.48934(5) 0.0376(3) Uani 1 1 d . . . . .
O7 O 0.25220(8) 0.68778(7) 0.49749(6) 0.0413(4) Uani 1 1 d . . . . .
N6 N 0.21042(7) 0.55161(6) 0.37034(5) 0.0206(3) Uani 1 1 d . . . . .
O5 O 0.41510(6) 0.61414(8) 0.36461(7) 0.0434(4) Uani 1 1 d . . . . .
O18 O 0.06430(7) 0.32094(7) 0.37684(7) 0.0435(4) Uani 1 1 d . . . . .
N3 N 0.31216(6) 0.60176(7) 0.36446(6) 0.0235(3) Uani 1 1 d . . . . .
N17 N 0.23928(7) 0.44596(6) 0.37397(5) 0.0215(3) Uani 1 1 d . . . . .
N4 N 0.23101(7) 0.63999(6) 0.42498(5) 0.0217(3) Uani 1 1 d . . . . .
N2 N 0.19714(7) 0.70943(6) 0.36640(6) 0.0242(3) Uani 1 1 d . . . . .
N14 N 0.26400(8) 0.35162(7) 0.42251(6) 0.0270(3) Uani 1 1 d . . . . .
N8 N 0.16636(7) 0.76455(7) 0.37659(6) 0.0264(3) Uani 1 1 d . . . . .
O1 O 0.2986(2) 0.6799(3) 0.2222(2) 0.0343(9) Uani 0.664(8) 1 d D . P A 1
N15 N 0.15802(7) 0.36731(7) 0.37520(6) 0.0254(3) Uani 1 1 d . . . . .
N12 N 0.30011(7) 0.30136(7) 0.35519(6) 0.0283(3) Uani 1 1 d . . . . .
O17 O 0.06966(7) 0.42131(7) 0.37315(7) 0.0458(4) Uani 1 1 d . . . . .
O12 O 0.33940(8) 0.21507(7) 0.39032(8) 0.0512(4) Uani 1 1 d . . . . .
N5 N 0.17456(7) 0.63058(7) 0.30624(6) 0.0259(3) Uani 1 1 d D . . . .
N16 N 0.28507(8) 0.38786(8) 0.30031(6) 0.0308(4) Uani 1 1 d D . . . .
N10 N 0.22672(8) 0.64410(7) 0.47659(6) 0.0284(3) Uani 1 1 d . . . . .
N9 N 0.37201(7) 0.57739(8) 0.36183(6) 0.0292(3) Uani 1 1 d . . . . .
N1 N 0.27815(7) 0.67069(8) 0.30471(6) 0.0298(3) Uani 1 1 d D . . . .
O11 O 0.39973(7) 0.27552(8) 0.34623(9) 0.0571(5) Uani 1 1 d . . . . .
N13 N 0.19832(8) 0.31931(7) 0.30629(6) 0.0320(4) Uani 1 1 d D . . . .
N20 N 0.23836(9) 0.35973(8) 0.46872(6) 0.0341(4) Uani 1 1 d . . . . .
O16 O 0.20941(10) 0.31617(7) 0.48598(7) 0.0568(5) Uani 1 1 d . . . . .
N21 N 0.09228(8) 0.36979(8) 0.37411(7) 0.0337(4) Uani 1 1 d . . . . .
N7 N 0.3164(3) 0.6907(4) 0.2656(2) 0.0309(14) Uani 0.664(8) 1 d D . P A 1
N18 N 0.35059(8) 0.26142(8) 0.36551(8) 0.0403(4) Uani 1 1 d . . . . .
N11 N 0.1375(6) 0.6503(14) 0.2671(4) 0.0309(15) Uani 0.6340(15) 1 d D . P B 1
O10 O 0.1557(7) 0.6448(6) 0.2236(4) 0.0434(14) Uani 0.6340(15) 1 d D . P B 1
C4 C 0.26129(8) 0.56799(8) 0.33771(6) 0.0218(3) Uani 1 1 d . . . . .
H4 H 0.278193 0.529937 0.320932 0.026 Uiso 1 1 calc R U . . .
O20 O 0.3019(2) 0.4087(3) 0.2214(3) 0.0433(8) Uani 0.531(2) 1 d D . P C 1
C6 C 0.18404(8) 0.60465(7) 0.39570(7) 0.0211(3) Uani 1 1 d . . . . .
H6 H 0.149229 0.591415 0.418351 0.025 Uiso 1 1 calc R U . . .
O2 O 0.3642(2) 0.71846(19) 0.27760(13) 0.0450(7) Uani 0.664(8) 1 d D U P A 1
C2 C 0.25224(8) 0.69248(8) 0.39468(7) 0.0217(3) Uani 1 1 d . . . . .
H2 H 0.267932 0.727389 0.416155 0.026 Uiso 1 1 calc R U . . .
C7 C 0.22258(9) 0.49940(7) 0.40450(7) 0.0240(4) Uani 1 1 d . . . . .
H7A H 0.256882 0.509874 0.427986 0.029 Uiso 1 1 calc R U . . .
H7B H 0.185092 0.490102 0.424864 0.029 Uiso 1 1 calc R U . . .
C11 C 0.28634(8) 0.40419(8) 0.39177(7) 0.0236(3) Uani 1 1 d . . . . .
H11 H 0.319410 0.427506 0.410372 0.028 Uiso 1 1 calc R U . . .
C8 C 0.24820(8) 0.29862(8) 0.39048(7) 0.0251(4) Uani 1 1 d . . . . .
H8 H 0.247871 0.258903 0.410116 0.030 Uiso 1 1 calc R U . . .
C13 C 0.19035(8) 0.41746(8) 0.34557(7) 0.0232(3) Uani 1 1 d . . . . .
H13 H 0.159727 0.449518 0.334301 0.028 Uiso 1 1 calc R U . . .
C5 C 0.16053(8) 0.65343(8) 0.35613(7) 0.0234(3) Uani 1 1 d . . . . .
H5 H 0.115077 0.661530 0.360166 0.028 Uiso 1 1 calc R U . . .
N22 N 0.3278(3) 0.3956(7) 0.2621(4) 0.0313(13) Uani 0.531(2) 1 d D . P C 1
C1 C 0.30346(8) 0.66795(8) 0.35583(7) 0.0236(3) Uani 1 1 d . . . . .
H1 H 0.343290 0.691525 0.358834 0.028 Uiso 1 1 calc R U . . .
C3 C 0.23879(8) 0.61541(8) 0.29659(7) 0.0249(4) Uani 1 1 d . . . . .
H3 H 0.244385 0.598327 0.261615 0.030 Uiso 1 1 calc R U . . .
C9 C 0.18550(8) 0.30835(8) 0.35970(7) 0.0260(4) Uani 1 1 d . . . . .
H9 H 0.156114 0.272927 0.364655 0.031 Uiso 1 1 calc R U . . .
C10 C 0.31503(9) 0.36760(8) 0.34608(7) 0.0266(4) Uani 1 1 d . . . . .
H10 H 0.360931 0.374147 0.344137 0.032 Uiso 1 1 calc R U . . .
C12 C 0.21812(9) 0.38289(8) 0.29850(7) 0.0274(4) Uani 1 1 d . . . . .
H12 H 0.201239 0.400030 0.266059 0.033 Uiso 1 1 calc R U . . .
O9 O 0.08644(12) 0.67021(14) 0.27896(11) 0.0442(6) Uani 0.6340(15) 1 d D . P B 1
O13 O 0.2253(4) 0.2921(3) 0.2314(2) 0.0486(10) Uani 0.291(2) 1 d D . P D 1
N19 N 0.2053(4) 0.2745(3) 0.2728(3) 0.0347(13) Uani 0.291(2) 1 d D . P D 1
O14 O 0.1906(4) 0.2223(3) 0.2858(2) 0.0486(10) Uani 0.291(2) 1 d D . P D 1
N19A N 0.1830(3) 0.2798(3) 0.2669(2) 0.0347(13) Uani 0.386(3) 1 d D . P D 2
O14A O 0.1530(4) 0.2334(2) 0.2756(3) 0.0486(10) Uani 0.386(3) 1 d D . P D 2
O13A O 0.1952(3) 0.2970(3) 0.2235(2) 0.0486(10) Uani 0.386(3) 1 d D . P D 2
N22A N 0.3000(8) 0.4042(12) 0.2503(7) 0.0313(13) Uani 0.103(2) 1 d D . P C 2
O20A O 0.3586(9) 0.4041(9) 0.2429(7) 0.0433(8) Uani 0.103(2) 1 d D . P C 2
N11A N 0.1313(15) 0.648(3) 0.2703(10) 0.0309(15) Uani 0.268(2) 1 d D . P B 3
O10A O 0.1549(19) 0.6361(17) 0.2308(12) 0.0434(14) Uani 0.268(2) 1 d D . P B 3
O10B O 0.0988(9) 0.6504(10) 0.2582(8) 0.0442(6) Uani 0.0977(19) 1 d D . P B 2
N11B N 0.1490(10) 0.6278(10) 0.2571(8) 0.0309(15) Uani 0.0977(19) 1 d D . P B 2
O21B O 0.3699(3) 0.3900(2) 0.25726(19) 0.0433(8) Uani 0.3660(15) 1 d D . P C 3
O20B O 0.2833(3) 0.4029(5) 0.2178(4) 0.0433(8) Uani 0.3660(15) 1 d D . P C 3
N22B N 0.3138(5) 0.3948(11) 0.2546(5) 0.0313(13) Uani 0.3660(15) 1 d D . P C 3
O14B O 0.1367(4) 0.2444(3) 0.2833(3) 0.0486(10) Uani 0.323(3) 1 d D . P D 3
N19B N 0.1651(3) 0.2910(4) 0.2686(3) 0.0347(13) Uani 0.323(3) 1 d D . P D 3
O13B O 0.1722(3) 0.3118(3) 0.2255(2) 0.0486(10) Uani 0.323(3) 1 d D . P D 3
O2A O 0.3428(4) 0.7353(4) 0.2738(3) 0.0450(7) Uani 0.336(8) 1 d D U P A 2
N7A N 0.3041(7) 0.6969(8) 0.2639(5) 0.0309(14) Uani 0.336(8) 1 d D . P A 2
O1A O 0.2822(5) 0.6865(7) 0.2226(5) 0.0343(9) Uani 0.336(8) 1 d D . P A 2

loop_
_atom_site_aniso_label
_atom_site_aniso_U_11
_atom_site_aniso_U_22
_atom_site_aniso_U_33
_atom_site_aniso_U_23
_atom_site_aniso_U_13
_atom_site_aniso_U_12
O4 0.0326(7) 0.0199(6) 0.0407(8) -0.0018(5) 0.0012(6) -0.0014(5)
O8 0.0549(9) 0.0238(6) 0.0277(7) 0.0055(5) 0.0059(6) -0.0051(6)
O6 0.0352(7) 0.0340(7) 0.0361(8) 0.0035(6) 0.0035(6) 0.0145(6)
O3 0.0279(7) 0.0292(7) 0.0522(9) -0.0006(6) -0.0064(6) 0.0082(5)
O15 0.0559(9) 0.0298(7) 0.0270(7) -0.0045(6) -0.0013(6) 0.0045(6)
O7 0.0633(10) 0.0306(7) 0.0301(7) -0.0026(6) -0.0071(7) -0.0119(7)
N6 0.0244(7) 0.0152(6) 0.0221(7) 0.0006(5) 0.0058(5) -0.0001(5)
O5 0.0206(7) 0.0482(9) 0.0614(10) 0.0053(7) -0.0037(6) 0.0008(6)
O18 0.0292(7) 0.0382(8) 0.0631(10) 0.0050(7) 0.0026(7) -0.0080(6)
N3 0.0175(7) 0.0238(7) 0.0294(8) -0.0004(6) 0.0017(6) 0.0019(5)
N17 0.0275(7) 0.0145(6) 0.0225(7) -0.0015(5) -0.0025(6) 0.0000(5)
N4 0.0252(7) 0.0164(6) 0.0234(7) -0.0006(5) 0.0035(6) -0.0023(5)
N2 0.0211(7) 0.0148(6) 0.0365(8) 0.0010(6) -0.0026(6) 0.0002(5)
N14 0.0380(9) 0.0193(7) 0.0236(7) 0.0004(6) -0.0022(6) -0.0010(6)
N8 0.0270(8) 0.0189(7) 0.0332(8) 0.0037(6) 0.0029(6) 0.0025(6)
O1 0.043(3) 0.0331(17) 0.0265(8) 0.0059(9) 0.0128(17) 0.0070(19)
N15 0.0230(7) 0.0202(7) 0.0330(8) 0.0028(6) 0.0020(6) -0.0004(6)
N12 0.0254(8) 0.0183(7) 0.0412(9) -0.0033(6) 0.0048(7) 0.0010(6)
O17 0.0305(8) 0.0365(8) 0.0702(11) 0.0109(8) 0.0021(7) 0.0098(6)
O12 0.0386(9) 0.0267(8) 0.0884(14) 0.0102(8) 0.0014(8) 0.0059(6)
N5 0.0234(7) 0.0283(8) 0.0260(8) 0.0023(6) -0.0043(6) -0.0010(6)
N16 0.0371(9) 0.0288(8) 0.0266(8) -0.0047(6) 0.0087(7) -0.0074(7)
N10 0.0381(9) 0.0208(7) 0.0264(8) 0.0011(6) -0.0011(6) 0.0000(6)
N9 0.0223(7) 0.0363(9) 0.0289(8) 0.0039(6) 0.0012(6) 0.0069(6)
N1 0.0284(8) 0.0348(9) 0.0261(8) 0.0086(6) 0.0038(6) -0.0091(6)
O11 0.0296(8) 0.0339(8) 0.1080(16) -0.0037(9) 0.0167(9) 0.0013(6)
N13 0.0455(10) 0.0232(8) 0.0273(8) -0.0059(6) -0.0028(7) -0.0099(7)
N20 0.0480(10) 0.0260(8) 0.0283(8) 0.0024(6) 0.0047(7) 0.0047(7)
O16 0.0905(14) 0.0302(8) 0.0497(10) 0.0077(7) 0.0315(10) -0.0021(8)
N21 0.0254(8) 0.0324(9) 0.0434(10) 0.0052(7) 0.0004(7) -0.0016(7)
N7 0.039(3) 0.0214(18) 0.0323(10) 0.0040(9) 0.0132(15) -0.002(2)
N18 0.0279(9) 0.0244(8) 0.0686(13) -0.0048(8) 0.0028(8) 0.0027(7)
N11 0.028(3) 0.038(3) 0.0267(18) 0.0067(19) -0.0018(18) 0.004(3)
O10 0.0530(12) 0.058(4) 0.019(3) 0.012(2) -0.001(2) 0.012(3)
C4 0.0220(8) 0.0218(8) 0.0215(8) -0.0007(6) 0.0036(6) -0.0003(6)
O20 0.052(3) 0.0433(14) 0.0349(13) 0.0051(9) 0.015(2) -0.0050(16)
C6 0.0210(8) 0.0167(7) 0.0256(8) -0.0005(6) 0.0044(6) -0.0012(6)
O2 0.0437(14) 0.0442(12) 0.0471(9) 0.0011(9) 0.0102(10) -0.0155(10)
C2 0.0207(8) 0.0172(7) 0.0272(9) 0.0023(6) 0.0004(6) -0.0012(6)
C7 0.0355(9) 0.0149(7) 0.0218(8) -0.0006(6) 0.0033(7) 0.0003(7)
C11 0.0265(8) 0.0183(8) 0.0261(9) -0.0010(6) -0.0031(7) -0.0013(6)
C8 0.0270(9) 0.0171(8) 0.0313(9) -0.0004(7) 0.0016(7) -0.0008(6)
C13 0.0268(8) 0.0191(8) 0.0236(8) 0.0007(6) -0.0019(7) -0.0029(6)
C5 0.0205(8) 0.0176(8) 0.0320(9) 0.0012(7) -0.0003(7) -0.0017(6)
N22 0.035(4) 0.0272(12) 0.031(3) 0.000(2) 0.009(2) -0.002(4)
C1 0.0194(8) 0.0240(8) 0.0274(9) 0.0035(7) 0.0020(6) -0.0022(6)
C3 0.0248(8) 0.0265(9) 0.0234(8) 0.0040(7) 0.0026(7) -0.0032(7)
C9 0.0266(9) 0.0192(8) 0.0321(9) -0.0010(7) 0.0020(7) -0.0025(7)
C10 0.0261(9) 0.0187(8) 0.0351(10) -0.0040(7) 0.0034(7) -0.0027(6)
C12 0.0369(10) 0.0223(8) 0.0231(9) -0.0018(7) -0.0020(7) -0.0060(7)
O9 0.0327(13) 0.0542(17) 0.0456(16) 0.0087(12) -0.0049(11) 0.0123(11)
O13 0.067(3) 0.0379(14) 0.0408(11) -0.0214(9) 0.0103(15) -0.0171(18)
N19 0.037(4) 0.028(2) 0.0394(14) -0.0165(14) 0.003(2) -0.005(2)
O14 0.067(3) 0.0379(14) 0.0408(11) -0.0214(9) 0.0103(15) -0.0171(18)
N19A 0.037(4) 0.028(2) 0.0394(14) -0.0165(14) 0.003(2) -0.005(2)
O14A 0.067(3) 0.0379(14) 0.0408(11) -0.0214(9) 0.0103(15) -0.0171(18)
O13A 0.067(3) 0.0379(14) 0.0408(11) -0.0214(9) 0.0103(15) -0.0171(18)
N22A 0.035(4) 0.0272(12) 0.031(3) 0.000(2) 0.009(2) -0.002(4)
O20A 0.052(3) 0.0433(14) 0.0349(13) 0.0051(9) 0.015(2) -0.0050(16)
N11A 0.028(3) 0.038(3) 0.0267(18) 0.0067(19) -0.0018(18) 0.004(3)
O10A 0.0530(12) 0.058(4) 0.019(3) 0.012(2) -0.001(2) 0.012(3)
O10B 0.0327(13) 0.0542(17) 0.0456(16) 0.0087(12) -0.0049(11) 0.0123(11)
N11B 0.028(3) 0.038(3) 0.0267(18) 0.0067(19) -0.0018(18) 0.004(3)
O21B 0.052(3) 0.0433(14) 0.0349(13) 0.0051(9) 0.015(2) -0.0050(16)
O20B 0.052(3) 0.0433(14) 0.0349(13) 0.0051(9) 0.015(2) -0.0050(16)
N22B 0.035(4) 0.0272(12) 0.031(3) 0.000(2) 0.009(2) -0.002(4)
O14B 0.067(3) 0.0379(14) 0.0408(11) -0.0214(9) 0.0103(15) -0.0171(18)
N19B 0.037(4) 0.028(2) 0.0394(14) -0.0165(14) 0.003(2) -0.005(2)
O13B 0.067(3) 0.0379(14) 0.0408(11) -0.0214(9) 0.0103(15) -0.0171(18)
O2A 0.0437(14) 0.0442(12) 0.0471(9) 0.0011(9) 0.0102(10) -0.0155(10)
N7A 0.039(3) 0.0214(18) 0.0323(10) 0.0040(9) 0.0132(15) -0.002(2)
O1A 0.043(3) 0.0331(17) 0.0265(8) 0.0059(9) 0.0128(17) 0.0070(19)

loop_
_atom_type_symbol
_atom_type_description
_atom_type_scat_dispersion_real
_atom_type_scat_dispersion_imag
_atom_type_scat_source
C C 0.0181 0.0091 'International Tables Vol C Tables 4.2.6.8 and 6.1.1.4'
H H 0.0000 0.0000 'International Tables Vol C Tables 4.2.6.8 and 6.1.1.4'
N N 0.0311 0.0180 'International Tables Vol C Tables 4.2.6.8 and 6.1.1.4'
O O 0.0492 0.0322 'International Tables Vol C Tables 4.2.6.8 and 6.1.1.4'

loop_
_exptl_crystal_face_index_h
_exptl_crystal_face_index_k
_exptl_crystal_face_index_l
_exptl_crystal_face_perp_dist
0 0 1 0.1664
0 0 -1 0.0627
1 0 0 0.0209
-1 0 0 0.0190
0 1 0 0.0198
0 -1 0 0.0157

loop_
_geom_angle_atom_site_label_1
_geom_angle_atom_site_label_2
_geom_angle_atom_site_label_3
_geom_angle
_geom_angle_site_symmetry_1
_geom_angle_site_symmetry_3
_geom_angle_publ_flag
C4 N6 C6 112.57(13) . . ?
C4 N6 C7 114.86(14) . . ?
C6 N6 C7 113.23(13) . . ?
N9 N3 C4 118.17(14) . . ?
N9 N3 C1 118.70(14) . . ?
C1 N3 C4 107.99(13) . . ?
C11 N17 C7 119.45(14) . . ?
C13 N17 C7 116.62(14) . . ?
C13 N17 C11 114.99(13) . . ?
N10 N4 C6 120.37(14) . . ?
N10 N4 C2 121.11(14) . . ?
C2 N4 C6 109.07(13) . . ?
N8 N2 C2 120.54(14) . . ?
N8 N2 C5 118.90(14) . . ?
C2 N2 C5 109.17(13) . . ?
N20 N14 C11 122.07(14) . . ?
N20 N14 C8 121.88(15) . . ?
C8 N14 C11 111.03(14) . . ?
O4 N8 O3 126.52(15) . . ?
O4 N8 N2 116.97(15) . . ?
O3 N8 N2 116.35(15) . . ?
N21 N15 C13 115.14(14) . . ?
N21 N15 C9 115.61(14) . . ?
C9 N15 C13 106.96(14) . . ?
N18 N12 C8 116.32(16) . . ?
N18 N12 C10 116.78(15) . . ?
C8 N12 C10 108.01(14) . . ?
N11 N5 C5 117.3(8) . . ?
N11 N5 C3 119.7(5) . . ?
C5 N5 C3 116.12(14) . . ?
N11A N5 C5 113.3(18) . . ?
N11A N5 C3 126.0(13) . . ?
N11B N5 C5 140.8(9) . . ?
N11B N5 C3 101.7(10) . . ?
N22 N16 C10 110.6(3) . . ?
N22 N16 C12 130.8(3) . . ?
C10 N16 C12 116.93(15) . . ?
N22A N16 C10 139.8(8) . . ?
N22A N16 C12 102.5(8) . . ?
N22B N16 C10 124.9(5) . . ?
N22B N16 C12 115.6(4) . . ?
O8 N10 N4 115.91(15) . . ?
O7 N10 O8 126.00(17) . . ?
O7 N10 N4 117.97(15) . . ?
O6 N9 O5 126.41(16) . . ?
O6 N9 N3 116.34(15) . . ?
O5 N9 N3 117.09(16) . . ?
N7 N1 C1 118.5(3) . . ?
N7 N1 C3 118.9(3) . . ?
C1 N1 C3 108.46(14) . . ?
N7A N1 C1 127.2(6) . . ?
N7A N1 C3 117.7(6) . . ?
C12 N13 C9 110.28(14) . . ?
N19 N13 C9 123.5(4) . . ?
N19 N13 C12 124.4(4) . . ?
N19A N13 C9 125.6(3) . . ?
N19A N13 C12 123.1(3) . . ?
N19B N13 C9 122.1(4) . . ?
N19B N13 C12 118.2(4) . . ?
O15 N20 N14 116.53(16) . . ?
O16 N20 O15 126.83(18) . . ?
O16 N20 N14 116.63(17) . . ?
O18 N21 N15 117.50(16) . . ?
O17 N21 O18 126.50(18) . . ?
O17 N21 N15 115.88(16) . . ?
O1 N7 N1 116.5(5) . . ?
O1 N7 O2 126.3(6) . . ?
O2 N7 N1 117.2(5) . . ?
O12 N18 N12 116.76(17) . . ?
O11 N18 N12 116.00(18) . . ?
O11 N18 O12 127.11(19) . . ?
O10 N11 N5 119.3(10) . . ?
O10 N11 O9 124.4(8) . . ?
O9 N11 N5 116.2(8) . . ?
N6 C4 N3 113.37(14) . . ?
N6 C4 H4 109.9 . . ?
N6 C4 C3 109.79(14) . . ?
N3 C4 H4 109.9 . . ?
N3 C4 C3 103.68(13) . . ?
C3 C4 H4 109.9 . . ?
N6 C6 N4 112.31(14) . . ?
N6 C6 H6 110.3 . . ?
N6 C6 C5 110.55(14) . . ?
N4 C6 H6 110.3 . . ?
N4 C6 C5 102.89(13) . . ?
C5 C6 H6 110.3 . . ?
N4 C2 H2 112.3 . . ?
N4 C2 C1 108.18(13) . . ?
N2 C2 N4 102.73(13) . . ?
N2 C2 H2 112.3 . . ?
N2 C2 C1 108.65(14) . . ?
C1 C2 H2 112.3 . . ?
N6 C7 H7A 110.1 . . ?
N6 C7 H7B 110.1 . . ?
N17 C7 N6 108.22(14) . . ?
N17 C7 H7A 110.1 . . ?
N17 C7 H7B 110.1 . . ?
H7A C7 H7B 108.4 . . ?
N17 C11 N14 115.56(15) . . ?
N17 C11 H11 110.4 . . ?
N17 C11 C10 110.05(14) . . ?
N14 C11 H11 110.4 . . ?
N14 C11 C10 99.50(13) . . ?
C10 C11 H11 110.4 . . ?
N14 C8 H8 111.8 . . ?
N14 C8 C9 112.97(14) . . ?
N12 C8 N14 99.14(14) . . ?
N12 C8 H8 111.8 . . ?
N12 C8 C9 108.73(15) . . ?
C9 C8 H8 111.8 . . ?
N17 C13 N15 112.17(14) . . ?
N17 C13 H13 110.2 . . ?
N17 C13 C12 109.70(14) . . ?
N15 C13 H13 110.2 . . ?
N15 C13 C12 104.29(13) . . ?
C12 C13 H13 110.2 . . ?
N2 C5 C6 104.79(14) . . ?
N2 C5 H5 111.3 . . ?
N5 C5 N2 109.73(14) . . ?
N5 C5 C6 108.19(13) . . ?
N5 C5 H5 111.3 . . ?
C6 C5 H5 111.3 . . ?
O20 N22 N16 111.1(6) . . ?
N3 C1 C2 108.24(13) . . ?
N3 C1 H1 112.0 . . ?
N1 C1 N3 103.45(14) . . ?
N1 C1 C2 108.79(14) . . ?
N1 C1 H1 112.0 . . ?
C2 C1 H1 112.0 . . ?
N5 C3 N1 109.99(15) . . ?
N5 C3 C4 108.79(14) . . ?
N5 C3 H3 111.2 . . ?
N1 C3 C4 104.35(14) . . ?
N1 C3 H3 111.2 . . ?
C4 C3 H3 111.2 . . ?
N15 C9 C8 108.44(14) . . ?
N15 C9 H9 111.8 . . ?
N13 C9 N15 101.94(14) . . ?
N13 C9 C8 110.76(15) . . ?
N13 C9 H9 111.8 . . ?
C8 C9 H9 111.8 . . ?
N12 C10 C11 105.91(14) . . ?
N12 C10 H10 111.0 . . ?
N16 C10 N12 109.35(15) . . ?
N16 C10 C11 108.42(14) . . ?
N16 C10 H10 111.0 . . ?
C11 C10 H10 111.0 . . ?
N16 C12 N13 111.02(16) . . ?
N16 C12 C13 108.63(14) . . ?
N16 C12 H12 111.3 . . ?
N13 C12 C13 102.99(14) . . ?
N13 C12 H12 111.3 . . ?
C13 C12 H12 111.3 . . ?
O13 N19 N13 114.0(6) . . ?
O14 N19 N13 117.3(7) . . ?
O14 N19 O13 128.6(7) . . ?
O14A N19A N13 119.4(5) . . ?
O14A N19A O13A 122.7(7) . . ?
O13A N19A N13 117.4(5) . . ?
O20A N22A N16 111.6(15) . . ?
O10A N11A N5 105(3) . . ?
O10B N11B N5 108(2) . . ?
O21B N22B N16 113.1(9) . . ?
O20B N22B N16 119.2(10) . . ?
O20B N22B O21B 127.7(14) . . ?
O14B N19B N13 113.1(7) . . ?
O13B N19B N13 116.3(6) . . ?
O13B N19B O14B 130.2(8) . . ?
O2A N7A N1 114.0(11) . . ?
O2A N7A O1A 126.4(13) . . ?
O1A N7A N1 118.9(12) . . ?

loop_
_geom_bond_atom_site_label_1
_geom_bond_atom_site_label_2
_geom_bond_distance
_geom_bond_site_symmetry_2
_geom_bond_publ_flag
O4 N8 1.217(2) . ?
O8 N10 1.233(2) . ?
O6 N9 1.217(2) . ?
O3 N8 1.220(2) . ?
O15 N20 1.238(2) . ?
O7 N10 1.221(2) . ?
N6 C4 1.437(2) . ?
N6 C6 1.440(2) . ?
N6 C7 1.464(2) . ?
O5 N9 1.222(2) . ?
O18 N21 1.215(2) . ?
N3 N9 1.394(2) . ?
N3 C4 1.492(2) . ?
N3 C1 1.456(2) . ?
N17 C7 1.450(2) . ?
N17 C11 1.434(2) . ?
N17 C13 1.431(2) . ?
N4 N10 1.366(2) . ?
N4 C6 1.483(2) . ?
N4 C2 1.458(2) . ?
N2 N8 1.386(2) . ?
N2 C2 1.448(2) . ?
N2 C5 1.466(2) . ?
N14 N20 1.349(2) . ?
N14 C11 1.473(2) . ?
N14 C8 1.460(2) . ?
O1 N7 1.229(6) . ?
N15 N21 1.417(2) . ?
N15 C13 1.504(2) . ?
N15 C9 1.459(2) . ?
N12 N18 1.413(2) . ?
N12 C8 1.456(2) . ?
N12 C10 1.482(2) . ?
O17 N21 1.212(2) . ?
O12 N18 1.217(2) . ?
N5 N11 1.372(7) . ?
N5 C5 1.437(2) . ?
N5 C3 1.444(2) . ?
N5 N11A 1.379(14) . ?
N5 N11B 1.409(19) . ?
N16 N22 1.374(10) . ?
N16 C10 1.436(3) . ?
N16 C12 1.447(3) . ?
N16 N22A 1.403(15) . ?
N16 N22B 1.362(16) . ?
N1 N7 1.389(6) . ?
N1 C1 1.455(2) . ?
N1 C3 1.477(2) . ?
N1 N7A 1.337(12) . ?
O11 N18 1.213(2) . ?
N13 C9 1.454(2) . ?
N13 C12 1.449(2) . ?
N13 N19 1.317(7) . ?
N13 N19A 1.384(6) . ?
N13 N19B 1.367(8) . ?
N20 O16 1.215(2) . ?
N7 O2 1.230(6) . ?
N11 O10 1.219(9) . ?
N11 O9 1.220(11) . ?
C4 H4 1.0000 . ?
C4 C3 1.566(2) . ?
O20 N22 1.242(9) . ?
C6 H6 1.0000 . ?
C6 C5 1.565(2) . ?
C2 H2 1.0000 . ?
C2 C1 1.595(2) . ?
C7 H7A 0.9900 . ?
C7 H7B 0.9900 . ?
C11 H11 1.0000 . ?
C11 C10 1.566(2) . ?
C8 H8 1.0000 . ?
C8 C9 1.589(3) . ?
C13 H13 1.0000 . ?
C13 C12 1.566(2) . ?
C5 H5 1.0000 . ?
C1 H1 1.0000 . ?
C3 H3 1.0000 . ?
C9 H9 1.0000 . ?
C10 H10 1.0000 . ?
C12 H12 1.0000 . ?
O13 N19 1.234(9) . ?
N19 O14 1.216(9) . ?
N19A O14A 1.210(7) . ?
N19A O13A 1.231(7) . ?
N22A O20A 1.277(19) . ?
N11A O10A 1.19(3) . ?
O10B N11B 1.19(2) . ?
O21B N22B 1.213(11) . ?
O20B N22B 1.186(13) . ?
O14B N19B 1.238(9) . ?
N19B O13B 1.230(9) . ?
O2A N7A 1.201(12) . ?
N7A O1A 1.209(12) . ?

loop_
_geom_torsion_atom_site_label_1
_geom_torsion_atom_site_label_2
_geom_torsion_atom_site_label_3
_geom_torsion_atom_site_label_4
_geom_torsion
_geom_torsion_site_symmetry_1
_geom_torsion_site_symmetry_2
_geom_torsion_site_symmetry_3
_geom_torsion_site_symmetry_4
_geom_torsion_publ_flag
N6 C4 C3 N5 3.29(19) . . . . ?
N6 C4 C3 N1 120.66(15) . . . . ?
N6 C6 C5 N2 -118.81(15) . . . . ?
N6 C6 C5 N5 -1.79(18) . . . . ?
N3 C4 C3 N5 -118.14(15) . . . . ?
N3 C4 C3 N1 -0.77(17) . . . . ?
N17 C11 C10 N12 -116.97(16) . . . . ?
N17 C11 C10 N16 0.29(19) . . . . ?
N17 C13 C12 N16 3.20(19) . . . . ?
N17 C13 C12 N13 120.99(15) . . . . ?
N4 C6 C5 N2 1.30(16) . . . . ?
N4 C6 C5 N5 118.32(14) . . . . ?
N4 C2 C1 N3 -0.87(18) . . . . ?
N4 C2 C1 N1 110.90(15) . . . . ?
N2 C2 C1 N3 -111.70(15) . . . . ?
N2 C2 C1 N1 0.07(18) . . . . ?
N14 C11 C10 N12 4.81(17) . . . . ?
N14 C11 C10 N16 122.07(15) . . . . ?
N14 C8 C9 N15 -4.2(2) . . . . ?
N14 C8 C9 N13 106.92(17) . . . . ?
N8 N2 C2 N4 110.63(16) . . . . ?
N8 N2 C2 C1 -134.93(15) . . . . ?
N8 N2 C5 N5 119.70(17) . . . . ?
N8 N2 C5 C6 -124.33(16) . . . . ?
N15 C13 C12 N16 -117.12(15) . . . . ?
N15 C13 C12 N13 0.67(18) . . . . ?
N12 C8 C9 N15 -113.18(15) . . . . ?
N12 C8 C9 N13 -2.10(19) . . . . ?
N10 N4 C6 N6 -115.85(16) . . . . ?
N10 N4 C6 C5 125.26(15) . . . . ?
N10 N4 C2 N2 -113.04(17) . . . . ?
N10 N4 C2 C1 132.17(16) . . . . ?
N9 N3 C4 N6 124.24(16) . . . . ?
N9 N3 C4 C3 -116.77(16) . . . . ?
N9 N3 C1 N1 103.83(17) . . . . ?
N9 N3 C1 C2 -140.85(15) . . . . ?
N20 N14 C11 N17 -66.6(2) . . . . ?
N20 N14 C11 C10 175.72(16) . . . . ?
N20 N14 C8 N12 -163.17(16) . . . . ?
N20 N14 C8 C9 81.9(2) . . . . ?
N21 N15 C13 N17 132.83(16) . . . . ?
N21 N15 C13 C12 -108.52(17) . . . . ?
N21 N15 C9 N13 94.84(17) . . . . ?
N21 N15 C9 C8 -148.26(15) . . . . ?
N7 N1 C1 N3 -105.8(4) . . . . ?
N7 N1 C1 C2 139.2(4) . . . . ?
N7 N1 C3 N5 -124.3(4) . . . . ?
N7 N1 C3 C4 119.2(4) . . . . ?
N18 N12 C8 N14 97.46(17) . . . . ?
N18 N12 C8 C9 -144.38(15) . . . . ?
N18 N12 C10 N16 130.16(18) . . . . ?
N18 N12 C10 C11 -113.21(18) . . . . ?
N11 N5 C5 N2 -92.9(13) . . . . ?
N11 N5 C5 C6 153.4(13) . . . . ?
N11 N5 C3 N1 91.7(15) . . . . ?
N11 N5 C3 C4 -154.6(15) . . . . ?
C4 N6 C6 N4 -55.81(18) . . . . ?
C4 N6 C6 C5 58.49(18) . . . . ?
C4 N6 C7 N17 -57.89(19) . . . . ?
C4 N3 N9 O6 -33.3(2) . . . . ?
C4 N3 N9 O5 151.05(17) . . . . ?
C4 N3 C1 N1 -34.21(16) . . . . ?
C4 N3 C1 C2 81.10(16) . . . . ?
C6 N6 C4 N3 56.47(18) . . . . ?
C6 N6 C4 C3 -58.95(18) . . . . ?
C6 N6 C7 N17 170.87(14) . . . . ?
C6 N4 N10 O8 27.0(2) . . . . ?
C6 N4 N10 O7 -156.78(16) . . . . ?
C6 N4 C2 N2 33.40(17) . . . . ?
C6 N4 C2 C1 -81.39(16) . . . . ?
C2 N4 N10 O8 169.70(15) . . . . ?
C2 N4 N10 O7 -14.0(2) . . . . ?
C2 N4 C6 N6 97.42(16) . . . . ?
C2 N4 C6 C5 -21.47(16) . . . . ?
C2 N2 N8 O4 21.3(2) . . . . ?
C2 N2 N8 O3 -162.98(16) . . . . ?
C2 N2 C5 N5 -96.56(17) . . . . ?
C2 N2 C5 C6 19.40(18) . . . . ?
C7 N6 C4 N3 -75.09(18) . . . . ?
C7 N6 C4 C3 169.49(14) . . . . ?
C7 N6 C6 N4 76.56(17) . . . . ?
C7 N6 C6 C5 -169.14(14) . . . . ?
C7 N17 C11 N14 90.85(18) . . . . ?
C7 N17 C11 C10 -157.49(15) . . . . ?
C7 N17 C13 N15 -89.85(17) . . . . ?
C7 N17 C13 C12 154.75(14) . . . . ?
C11 N17 C7 N6 142.44(15) . . . . ?
C11 N17 C13 N15 57.35(19) . . . . ?
C11 N17 C13 C12 -58.06(19) . . . . ?
C11 N14 N20 O15 -16.5(3) . . . . ?
C11 N14 N20 O16 164.28(19) . . . . ?
C11 N14 C8 N12 41.47(18) . . . . ?
C11 N14 C8 C9 -73.45(19) . . . . ?
C8 N14 N20 O15 -169.17(17) . . . . ?
C8 N14 N20 O16 11.6(3) . . . . ?
C8 N14 C11 N17 88.75(18) . . . . ?
C8 N14 C11 C10 -28.98(18) . . . . ?
C8 N12 N18 O12 24.5(3) . . . . ?
C8 N12 N18 O11 -159.36(19) . . . . ?
C8 N12 C10 N16 -96.51(17) . . . . ?
C8 N12 C10 C11 20.13(19) . . . . ?
C13 N17 C7 N6 -71.89(18) . . . . ?
C13 N17 C11 N14 -55.4(2) . . . . ?
C13 N17 C11 C10 56.31(19) . . . . ?
C13 N15 N21 O18 148.74(18) . . . . ?
C13 N15 N21 O17 -34.9(2) . . . . ?
C13 N15 C9 N13 -34.87(17) . . . . ?
C13 N15 C9 C8 82.03(17) . . . . ?
C5 N2 N8 O4 160.86(16) . . . . ?
C5 N2 N8 O3 -23.4(2) . . . . ?
C5 N2 C2 N4 -32.41(18) . . . . ?
C5 N2 C2 C1 82.03(16) . . . . ?
C5 N5 N11 O10 162(2) . . . . ?
C5 N5 N11 O9 -21(3) . . . . ?
C5 N5 C3 N1 -58.69(19) . . . . ?
C5 N5 C3 C4 55.04(19) . . . . ?
C5 N5 N11A O10A 167(4) . . . . ?
C5 N5 N11B O10B -3(3) . . . . ?
N22 N16 C10 N12 -107.5(7) . . . . ?
N22 N16 C10 C11 137.5(7) . . . . ?
N22 N16 C12 N13 104.9(9) . . . . ?
N22 N16 C12 C13 -142.5(9) . . . . ?
C1 N3 N9 O6 -167.15(16) . . . . ?
C1 N3 N9 O5 17.2(2) . . . . ?
C1 N3 C4 N6 -97.46(16) . . . . ?
C1 N3 C4 C3 21.54(17) . . . . ?
C1 N1 N7 O1 164.7(5) . . . . ?
C1 N1 N7 O2 -16.5(8) . . . . ?
C1 N1 C3 N5 96.24(17) . . . . ?
C1 N1 C3 C4 -20.31(18) . . . . ?
C1 N1 N7A O2A -21(2) . . . . ?
C1 N1 N7A O1A 167.9(11) . . . . ?
C3 N5 N11 O10 12(3) . . . . ?
C3 N5 N11 O9 -170.5(16) . . . . ?
C3 N5 C5 N2 58.21(19) . . . . ?
C3 N5 C5 C6 -55.58(18) . . . . ?
C3 N5 N11A O10A 12(7) . . . . ?
C3 N5 N11B O10B -167.3(17) . . . . ?
C3 N1 N7 O1 29.2(8) . . . . ?
C3 N1 N7 O2 -151.9(5) . . . . ?
C3 N1 C1 N3 33.82(18) . . . . ?
C3 N1 C1 C2 -81.10(17) . . . . ?
C3 N1 N7A O2A -169.1(11) . . . . ?
C3 N1 N7A O1A 20(2) . . . . ?
C9 N15 N21 O18 23.1(3) . . . . ?
C9 N15 N21 O17 -160.54(18) . . . . ?
C9 N15 C13 N17 -97.20(17) . . . . ?
C9 N15 C13 C12 21.45(18) . . . . ?
C9 N13 C12 N16 92.95(18) . . . . ?
C9 N13 C12 C13 -23.1(2) . . . . ?
C9 N13 N19 O13 -169.4(5) . . . . ?
C9 N13 N19 O14 12.0(9) . . . . ?
C9 N13 N19A O14A 4.9(8) . . . . ?
C9 N13 N19A O13A 177.5(5) . . . . ?
C9 N13 N19B O14B -18.8(8) . . . . ?
C9 N13 N19B O13B 167.3(5) . . . . ?
C10 N12 N18 O12 153.99(19) . . . . ?
C10 N12 N18 O11 -29.9(3) . . . . ?
C10 N12 C8 N14 -36.12(18) . . . . ?
C10 N12 C8 C9 82.04(17) . . . . ?
C10 N16 N22 O20 175.0(9) . . . . ?
C10 N16 C12 N13 -58.4(2) . . . . ?
C10 N16 C12 C13 54.2(2) . . . . ?
C10 N16 N22A O20A -4(3) . . . . ?
C10 N16 N22B O21B -9(2) . . . . ?
C10 N16 N22B O20B 168.9(13) . . . . ?
C12 N16 N22 O20 10.9(17) . . . . ?
C12 N16 C10 N12 59.1(2) . . . . ?
C12 N16 C10 C11 -55.94(19) . . . . ?
C12 N16 N22A O20A -172.7(18) . . . . ?
C12 N16 N22B O21B -170.2(12) . . . . ?
C12 N16 N22B O20B 8(2) . . . . ?
C12 N13 C9 N15 36.79(19) . . . . ?
C12 N13 C9 C8 -78.43(19) . . . . ?
C12 N13 N19 O13 -6.6(9) . . . . ?
C12 N13 N19 O14 174.8(6) . . . . ?
C12 N13 N19A O14A -162.2(6) . . . . ?
C12 N13 N19A O13A 10.4(7) . . . . ?
C12 N13 N19B O14B -162.0(5) . . . . ?
C12 N13 N19B O13B 24.1(8) . . . . ?
N19 N13 C9 N15 -158.3(4) . . . . ?
N19 N13 C9 C8 86.5(5) . . . . ?
N19 N13 C12 N16 -71.8(5) . . . . ?
N19 N13 C12 C13 172.1(5) . . . . ?
N19A N13 C9 N15 -131.7(4) . . . . ?
N19A N13 C9 C8 113.1(4) . . . . ?
N19A N13 C12 N16 -98.3(4) . . . . ?
N19A N13 C12 C13 145.6(4) . . . . ?
N22A N16 C10 N12 -108.3(17) . . . . ?
N22A N16 C10 C11 136.7(17) . . . . ?
N22A N16 C12 N13 113.3(11) . . . . ?
N22A N16 C12 C13 -134.1(11) . . . . ?
N11A N5 C5 N2 -99(3) . . . . ?
N11A N5 C5 C6 147(3) . . . . ?
N11A N5 C3 N1 95(4) . . . . ?
N11A N5 C3 C4 -151(4) . . . . ?
N11B N5 C5 N2 -104.9(16) . . . . ?
N11B N5 C5 C6 141.3(15) . . . . ?
N11B N5 C3 N1 110.5(10) . . . . ?
N11B N5 C3 C4 -135.8(10) . . . . ?
N22B N16 C10 N12 -101.8(12) . . . . ?
N22B N16 C10 C11 143.1(12) . . . . ?
N22B N16 C12 N13 104.3(11) . . . . ?
N22B N16 C12 C13 -143.1(11) . . . . ?
N19B N13 C9 N15 -108.9(4) . . . . ?
N19B N13 C9 C8 135.8(4) . . . . ?
N19B N13 C12 N16 -119.8(4) . . . . ?
N19B N13 C12 C13 124.1(4) . . . . ?
N7A N1 C1 N3 -116.5(11) . . . . ?
N7A N1 C1 C2 128.6(11) . . . . ?
N7A N1 C3 N5 -110.2(10) . . . . ?
N7A N1 C3 C4 133.2(10) . . . . ?

loop_
_exptl_oxdiff_crystal_face_indexfrac_h
_exptl_oxdiff_crystal_face_indexfrac_k
_exptl_oxdiff_crystal_face_indexfrac_l
_exptl_oxdiff_crystal_face_x
_exptl_oxdiff_crystal_face_y
_exptl_oxdiff_crystal_face_z
-0.0041 0.0013 0.9976 -0.0137 0.0058 0.0564
0.0041 -0.0013 -0.9976 0.0137 -0.0058 -0.0564
0.9998 -0.0044 0.0059 0.0343 0.0627 0.0019
-0.9998 0.0044 -0.0059 -0.0343 -0.0627 -0.0019
0.0045 1.0002 -0.0029 -0.0604 0.0337 -0.0182
-0.0045 -1.0002 0.0029 0.0604 -0.0337 0.0182

loop_
_smtbx_masks_void_nr
_smtbx_masks_void_average_x
_smtbx_masks_void_average_y
_smtbx_masks_void_average_z
_smtbx_masks_void_volume
_smtbx_masks_void_count_electrons
_smtbx_masks_void_content
1 0.000 0.250 0.257 129.4 45.3 '2 C2H3N1'
2 0.000 0.250 0.755 67.2 31.5 '1.5 C2H3N1'
3 0.000 0.250 -0.007 129.4 45.2 '2 C2H3N1'
4 0.000 0.250 0.495 67.2 31.5 '1.5 C2H3N1'
5 0.000 0.750 0.743 129.4 45.2 '2 C2H3N1'
6 0.000 0.750 0.245 67.2 31.5 '1.5 C2H3N1'
7 0.000 0.750 0.007 129.4 45.3 '2 C2H3N1'
8 0.000 0.750 0.505 67.2 31.5 '1.5 C2H3N1'
9 0.500 0.250 0.507 129.4 45.3 '2 C2H3N1'
10 0.500 0.750 0.493 129.4 45.2 '2 C2H3N1'
11 0.500 0.250 0.005 67.2 31.5 '1.5 C2H3N1'
12 0.500 0.750 -0.005 67.2 31.5 '1.5 C2H3N1'
13 0.500 0.250 0.243 129.4 45.2 '2 C2H3N1'
14 0.500 0.750 0.757 129.4 45.3 '2 C2H3N1'
15 0.500 0.250 0.745 67.2 31.5 '1.5 C2H3N1'
16 0.500 0.750 0.255 67.2 31.5 '1.5 C2H3N1'
